data_4326456
loop_
_publ_author_name
'Qiang Zhao'
'Rui-Fang Li'
'Sheng-Kai Xing'
'Xiu-Ming Liu'
'Tong-Liang Hu'
'Xian-He Bu'

_publ_section_title
;
 A Highly Selective On/Off Fluorescence Sensor for Cadmium(II)
;
_journal_name_full 'Inorganic Chemistry'
_journal_page_first 10041
_journal_page_last 10046
_journal_paper_doi 10.1021/ic2008182
_journal_volume 50
_journal_year 2011
_chemical_formula_sum 'C84 H48 N24 O3'
_chemical_formula_weight 1441.46
_chemical_name_systematic
; 
 ? 
;
_space_group_IT_number 15
_symmetry_cell_setting triclinic
_symmetry_space_group_name_Hall '-C 2yc'
_symmetry_space_group_name_H-M 'C 1 2/c 1'
_atom_sites_solution_hydrogens geom
_atom_sites_solution_primary direct
_atom_sites_solution_secondary difmap
_audit_creation_method SHELXL-97
_cell_angle_alpha 90.00
_cell_angle_beta 101.53(3)
_cell_angle_gamma 90.00
_cell_formula_units_Z 4
_cell_length_a 20.138(4)
_cell_length_b 13.745(6)
_cell_length_c 25.279(5)
_cell_measurement_reflns_used 9039
_cell_measurement_temperature 293(2)
_cell_measurement_theta_max 27.8
_cell_measurement_theta_min 4.3
_cell_volume 6856(4)
_computing_cell_refinement 'Bruker XSCANS'
_computing_data_collection 'Bruker XSCANS'
_computing_data_reduction 'Bruker SHELXTL'
_computing_molecular_graphics 'Bruker SHELXTL'
_computing_publication_material 'Bruker SHELXTL'
_computing_structure_refinement 'SHELXL-97 (Sheldrick, 1997)'
_computing_structure_solution 'SHELXS-97 (Sheldrick, 1990)'
_diffrn_ambient_temperature 293(2)
_diffrn_measured_fraction_theta_full 0.997
_diffrn_measured_fraction_theta_max 0.997
_diffrn_measurement_device_type SCX-MINI
_diffrn_measurement_method '\w scans'
_diffrn_radiation_monochromator graphite
_diffrn_radiation_source 'fine-focus sealed tube'
_diffrn_radiation_type MoK\a
_diffrn_radiation_wavelength 0.71073
_diffrn_reflns_av_R_equivalents 0.0528
_diffrn_reflns_av_sigmaI/netI 0.0443
_diffrn_reflns_limit_h_max 26
_diffrn_reflns_limit_h_min -26
_diffrn_reflns_limit_k_max 17
_diffrn_reflns_limit_k_min -17
_diffrn_reflns_limit_l_max 32
_diffrn_reflns_limit_l_min -32
_diffrn_reflns_number 34559
_diffrn_reflns_theta_full 27.50
_diffrn_reflns_theta_max 27.50
_diffrn_reflns_theta_min 3.08
_diffrn_standards_interval_count none
_diffrn_standards_interval_time 0
_exptl_absorpt_coefficient_mu 0.091
_exptl_absorpt_correction_type multi-scan
_exptl_crystal_colour Colorless
_exptl_crystal_density_diffrn 1.397
_exptl_crystal_description block
_exptl_crystal_F_000 2976
_exptl_crystal_size_max 0.2
_exptl_crystal_size_mid 0.2
_exptl_crystal_size_min 0.2
_refine_diff_density_max 0.279
_refine_diff_density_min -0.308
_refine_diff_density_rms 0.044
_refine_ls_extinction_method none
_refine_ls_goodness_of_fit_ref 0.777
_refine_ls_hydrogen_treatment mixed
_refine_ls_matrix_type full
_refine_ls_number_parameters 501
_refine_ls_number_reflns 7853
_refine_ls_number_restraints 0
_refine_ls_restrained_S_all 0.777
_refine_ls_R_factor_all 0.0874
_refine_ls_R_factor_gt 0.0586
_refine_ls_shift/su_max 0.037
_refine_ls_shift/su_mean 0.008
_refine_ls_structure_factor_coef Fsqd
_refine_ls_weighting_details 'calc w=1/[\s^2^(Fo^2^)+(0.1273P)^2^+12.7600P] where P=(Fo^2^+2Fc^2^)/3'
_refine_ls_weighting_scheme calc
_refine_ls_wR_factor_gt 0.1579
_refine_ls_wR_factor_ref 0.1849
_reflns_number_gt 5615
_reflns_number_total 7853
_reflns_threshold_expression >2sigma(I)
_cod_data_source_file ic2008182_si_002_1.cif
_cod_data_source_block HPDQ
_cod_database_code 4326456

loop_
_symmetry_equiv_pos_as_xyz
'x, y, z'
'-x, y, -z+1/2'
'x+1/2, y+1/2, z'
'-x+1/2, y+1/2, -z+1/2'
'-x, -y, -z'
'x, -y, z-1/2'
'-x+1/2, -y+1/2, -z'
'x+1/2, -y+1/2, z-1/2'

loop_
_atom_site_label
_atom_site_type_symbol
_atom_site_fract_x
_atom_site_fract_y
_atom_site_fract_z
_atom_site_U_iso_or_equiv
_atom_site_adp_type
_atom_site_occupancy
_atom_site_symmetry_multiplicity
_atom_site_calc_flag
_atom_site_refinement_flags
N2 N 0.28863(9) 0.32775(13) -0.04907(7) 0.0322(4) Uani 1 1 d .
N4 N 0.47184(8) 0.45101(13) 0.08552(7) 0.0316(4) Uani 1 1 d .
N5 N 0.38022(9) 0.54407(13) 0.13660(7) 0.0314(4) Uani 1 1 d .
N3 N 0.42581(8) 0.33564(13) -0.00486(7) 0.0318(4) Uani 1 1 d .
N6 N 0.24174(8) 0.52344(13) 0.09570(7) 0.0326(4) Uani 1 1 d .
N1 N 0.19958(8) 0.44256(13) -0.00471(7) 0.0315(4) Uani 1 1 d .
C7 C 0.40559(10) 0.44233(14) 0.06479(8) 0.0284(4) Uani 1 1 d .
C8 C 0.26480(10) 0.43363(15) 0.01981(8) 0.0293(4) Uani 1 1 d .
C9 C 0.35751(10) 0.49207(15) 0.09149(8) 0.0290(4) Uani 1 1 d .
N10 N 0.63165(9) 0.40549(15) 0.05302(8) 0.0400(4) Uani 1 1 d .
C11 C 0.38237(10) 0.38565(15) 0.01887(8) 0.0287(4) Uani 1 1 d .
C12 C 0.51471(10) 0.40230(15) 0.06182(8) 0.0308(4) Uani 1 1 d .
C13 C 0.33458(10) 0.58317(15) 0.16108(8) 0.0308(4) Uani 1 1 d .
C14 C 0.28795(10) 0.48464(15) 0.07031(8) 0.0286(4) Uani 1 1 d .
N8 N 0.13389(10) 0.24630(14) -0.12739(7) 0.0385(4) Uani 1 1 d .
C16 C 0.22389(10) 0.33437(15) -0.07219(8) 0.0303(4) Uani 1 1 d .
C17 C 0.17988(10) 0.39861(15) -0.05180(8) 0.0292(4) Uani 1 1 d .
C18 C 0.49117(10) 0.34173(15) 0.01656(8) 0.0303(4) Uani 1 1 d .
N7 N 0.11085(9) 0.46254(15) -0.13169(7) 0.0399(4) Uani 1 1 d .
C20 C 0.31036(10) 0.38134(15) -0.00443(8) 0.0295(4) Uani 1 1 d .
C21 C 0.53605(10) 0.28247(15) -0.01074(8) 0.0300(4) Uani 1 1 d .
C22 C 0.26441(10) 0.57007(15) 0.14171(8) 0.0308(4) Uani 1 1 d .
C23 C 0.21209(10) 0.60176(16) 0.17205(8) 0.0339(5) Uani 1 1 d .
C24 C 0.19933(11) 0.27052(15) -0.11932(8) 0.0331(4) Uani 1 1 d .
N9 N 0.57424(10) 0.21616(14) 0.01945(8) 0.0409(4) Uani 1 1 d .
C26 C 0.11195(10) 0.42926(15) -0.08189(8) 0.0317(4) Uani 1 1 d .
C27 C 0.58773(10) 0.41739(15) 0.08555(9) 0.0331(4) Uani 1 1 d .
C28 C 0.36167(11) 0.64376(16) 0.20957(8) 0.0349(5) Uani 1 1 d .
N12 N 0.22008(10) 0.56858(15) 0.22256(8) 0.0439(5) Uani 1 1 d .
C30 C 0.24249(13) 0.23687(19) -0.15129(10) 0.0454(6) Uani 1 1 d .
H30A H 0.2879 0.2549 -0.1444 0.054 Uiso 1 1 calc R
N11 N 0.40938(11) 0.60264(17) 0.24687(8) 0.0497(5) Uani 1 1 d .
C32 C 0.53559(12) 0.29676(17) -0.06482(9) 0.0404(5) Uani 1 1 d .
H32A H 0.5068 0.3424 -0.0847 0.048 Uiso 1 1 calc R
C33 C 0.05687(11) 0.43115(18) -0.05713(10) 0.0422(5) Uani 1 1 d .
H33A H 0.0602 0.4067 -0.0224 0.051 Uiso 1 1 calc R
C34 C 0.61941(12) 0.17525(19) -0.05803(11) 0.0482(6) Uani 1 1 d .
H34A H 0.6499 0.1384 -0.0728 0.058 Uiso 1 1 calc R
C35 C 0.60740(12) 0.4437(2) 0.13927(10) 0.0469(6) Uani 1 1 d .
H35A H 0.5754 0.4514 0.1609 0.056 Uiso 1 1 calc R
C36 C 0.61468(13) 0.16340(19) -0.00490(11) 0.0489(6) Uani 1 1 d .
H36A H 0.6413 0.1157 0.0152 0.059 Uiso 1 1 calc R
C37 C 0.11047(13) 0.18832(18) -0.16919(10) 0.0447(6) Uani 1 1 d .
H37A H 0.0648 0.1714 -0.1758 0.054 Uiso 1 1 calc R
C38 C 0.15012(15) 0.15221(19) -0.20299(10) 0.0508(6) Uani 1 1 d .
H38A H 0.1315 0.1121 -0.2318 0.061 Uiso 1 1 calc R
C39 C 0.72080(12) 0.4434(2) 0.12702(12) 0.0520(7) Uani 1 1 d .
H39A H 0.7671 0.4508 0.1401 0.062 Uiso 1 1 calc R
C40 C 0.17076(14) 0.5903(2) 0.24931(10) 0.0535(7) Uani 1 1 d .
H40A H 0.1749 0.5672 0.2844 0.064 Uiso 1 1 calc R
C41 C -0.00285(12) 0.4698(2) -0.08468(12) 0.0535(7) Uani 1 1 d .
H41A H -0.0410 0.4720 -0.0692 0.064 Uiso 1 1 calc R
C42 C 0.11497(14) 0.6442(2) 0.22800(12) 0.0569(7) Uani 1 1 d .
H42A H 0.0819 0.6567 0.2480 0.068 Uiso 1 1 calc R
C43 C 0.34083(13) 0.73764(19) 0.21347(11) 0.0484(6) Uani 1 1 d .
H43A H 0.3073 0.7646 0.1868 0.058 Uiso 1 1 calc R
C44 C 0.69667(12) 0.41728(19) 0.07442(11) 0.0463(6) Uani 1 1 d .
H44A H 0.7279 0.4072 0.0524 0.056 Uiso 1 1 calc R
C45 C 0.15782(12) 0.65767(19) 0.14757(10) 0.0439(6) Uani 1 1 d .
H45A H 0.1545 0.6801 0.1124 0.053 Uiso 1 1 calc R
C46 C -0.00460(12) 0.5052(2) -0.13594(12) 0.0539(7) Uani 1 1 d .
H46A H -0.0441 0.5329 -0.1555 0.065 Uiso 1 1 calc R
C47 C 0.05218(13) 0.4996(2) -0.15793(10) 0.0500(6) Uani 1 1 d .
H47A H 0.0497 0.5228 -0.1928 0.060 Uiso 1 1 calc R
C48 C 0.10861(13) 0.6794(2) 0.17656(13) 0.0562(7) Uani 1 1 d .
H48A H 0.0715 0.7175 0.1614 0.067 Uiso 1 1 calc R
C49 C 0.43699(16) 0.6554(2) 0.29006(11) 0.0626(8) Uani 1 1 d .
H49A H 0.4702 0.6269 0.3164 0.075 Uiso 1 1 calc R
C50 C 0.67514(13) 0.4584(2) 0.16006(11) 0.0565(7) Uani 1 1 d .
H50A H 0.6898 0.4780 0.1957 0.068 Uiso 1 1 calc R
C51 C 0.57862(13) 0.24199(19) -0.08871(10) 0.0468(6) Uani 1 1 d .
H51A H 0.5799 0.2503 -0.1250 0.056 Uiso 1 1 calc R
C52 C 0.21680(15) 0.1760(2) -0.19367(10) 0.0538(7) Uani 1 1 d .
H52A H 0.2448 0.1514 -0.2156 0.065 Uiso 1 1 calc R
C53 C 0.37094(16) 0.7914(2) 0.25809(13) 0.0633(8) Uani 1 1 d .
H53A H 0.3588 0.8561 0.2614 0.076 Uiso 1 1 calc R
C54 C 0.41864(16) 0.7490(2) 0.29724(12) 0.0646(8) Uani 1 1 d .
H54A H 0.4382 0.7833 0.3281 0.078 Uiso 1 1 calc R
O2 O 0.38663(13) 0.1470(2) 0.91753(10) 0.0877(8) Uani 1 1 d .
O1 O 0.5000 0.4401(3) 0.2500 0.1106(15) Uani 1 2 d S

loop_
_atom_site_aniso_label
_atom_site_aniso_U_11
_atom_site_aniso_U_22
_atom_site_aniso_U_33
_atom_site_aniso_U_23
_atom_site_aniso_U_13
_atom_site_aniso_U_12
N2 0.0317(9) 0.0339(9) 0.0296(8) -0.0053(7) 0.0027(7) 0.0058(7)
N4 0.0265(8) 0.0361(9) 0.0309(9) -0.0030(7) 0.0025(7) 0.0035(7)
N5 0.0329(9) 0.0334(9) 0.0264(8) -0.0047(7) 0.0024(7) 0.0039(7)
N3 0.0300(9) 0.0377(9) 0.0267(8) -0.0033(7) 0.0033(7) 0.0090(7)
N6 0.0313(9) 0.0398(10) 0.0261(8) -0.0051(7) 0.0042(7) 0.0063(7)
N1 0.0284(8) 0.0354(9) 0.0292(9) -0.0050(7) 0.0024(7) 0.0039(7)
C7 0.0279(10) 0.0310(10) 0.0255(9) -0.0004(8) 0.0032(8) 0.0036(8)
C8 0.0279(10) 0.0328(10) 0.0257(9) -0.0032(8) 0.0020(8) 0.0040(8)
C9 0.0303(10) 0.0298(10) 0.0256(9) -0.0009(8) 0.0028(8) 0.0036(8)
N10 0.0313(9) 0.0489(11) 0.0409(10) 0.0021(9) 0.0101(8) 0.0033(8)
C11 0.0291(10) 0.0313(10) 0.0246(9) -0.0006(8) 0.0024(7) 0.0069(8)
C12 0.0289(10) 0.0336(10) 0.0290(10) 0.0006(8) 0.0036(8) 0.0044(8)
C13 0.0349(10) 0.0306(10) 0.0261(9) -0.0030(8) 0.0044(8) 0.0040(8)
C14 0.0286(10) 0.0307(10) 0.0258(9) -0.0034(8) 0.0038(8) 0.0062(8)
N8 0.0406(10) 0.0379(10) 0.0349(9) -0.0047(8) 0.0022(8) -0.0057(8)
C16 0.0314(10) 0.0317(10) 0.0265(9) -0.0023(8) 0.0026(8) 0.0025(8)
C17 0.0285(10) 0.0317(10) 0.0257(9) -0.0024(8) 0.0016(8) 0.0003(8)
C18 0.0293(10) 0.0336(10) 0.0273(9) 0.0008(8) 0.0042(8) 0.0068(8)
N7 0.0368(10) 0.0466(11) 0.0335(10) 0.0002(8) 0.0004(8) 0.0025(8)
C20 0.0300(10) 0.0316(10) 0.0251(9) -0.0029(8) 0.0012(8) 0.0050(8)
C21 0.0254(9) 0.0333(10) 0.0306(10) -0.0017(8) 0.0042(8) 0.0036(8)
C22 0.0336(10) 0.0336(10) 0.0248(9) -0.0015(8) 0.0045(8) 0.0067(8)
C23 0.0326(11) 0.0386(11) 0.0296(10) -0.0092(9) 0.0039(8) 0.0021(9)
C24 0.0390(11) 0.0298(10) 0.0276(10) -0.0016(8) -0.0005(8) 0.0026(8)
N9 0.0401(10) 0.0411(10) 0.0404(10) 0.0019(8) 0.0058(8) 0.0128(8)
C26 0.0288(10) 0.0321(10) 0.0321(10) -0.0057(8) 0.0011(8) 0.0014(8)
C27 0.0281(10) 0.0332(11) 0.0369(11) 0.0002(9) 0.0039(8) 0.0021(8)
C28 0.0338(11) 0.0409(12) 0.0316(11) -0.0103(9) 0.0102(9) -0.0037(9)
N12 0.0482(11) 0.0528(12) 0.0319(10) -0.0036(9) 0.0112(8) 0.0051(9)
C30 0.0442(13) 0.0502(14) 0.0409(12) -0.0129(11) 0.0063(10) 0.0035(11)
N11 0.0534(13) 0.0527(12) 0.0373(10) -0.0122(9) -0.0046(9) -0.0003(10)
C32 0.0461(13) 0.0427(12) 0.0322(11) 0.0008(9) 0.0073(9) 0.0082(10)
C33 0.0326(11) 0.0511(14) 0.0418(12) 0.0009(10) 0.0046(9) 0.0013(10)
C34 0.0403(13) 0.0456(13) 0.0627(16) -0.0163(12) 0.0200(11) 0.0059(11)
C35 0.0353(12) 0.0612(16) 0.0422(13) -0.0086(11) 0.0029(10) -0.0017(11)
C36 0.0430(13) 0.0428(13) 0.0590(15) -0.0035(12) 0.0055(11) 0.0182(11)
C37 0.0494(14) 0.0421(13) 0.0396(12) -0.0042(10) 0.0017(10) -0.0122(10)
C38 0.0690(17) 0.0451(14) 0.0351(12) -0.0117(10) 0.0027(11) -0.0126(12)
C39 0.0279(11) 0.0610(16) 0.0633(17) 0.0049(13) 0.0000(11) -0.0066(11)
C40 0.0629(17) 0.0653(17) 0.0378(13) -0.0113(12) 0.0229(12) -0.0034(14)
C41 0.0312(12) 0.0585(16) 0.0683(18) -0.0007(14) 0.0044(12) 0.0044(11)
C42 0.0503(15) 0.0641(17) 0.0635(17) -0.0249(14) 0.0286(13) -0.0071(13)
C43 0.0484(14) 0.0436(13) 0.0538(14) -0.0143(11) 0.0114(12) 0.0030(11)
C44 0.0306(11) 0.0543(15) 0.0548(15) 0.0091(12) 0.0105(10) 0.0006(10)
C45 0.0409(12) 0.0510(14) 0.0396(12) -0.0047(11) 0.0072(10) 0.0114(10)
C46 0.0344(13) 0.0521(15) 0.0660(17) 0.0020(13) -0.0122(12) 0.0088(11)
C47 0.0482(14) 0.0525(15) 0.0421(13) 0.0069(11) -0.0085(11) 0.0029(11)
C48 0.0387(13) 0.0589(16) 0.0719(19) -0.0161(14) 0.0133(12) 0.0098(12)
C49 0.0698(19) 0.0714(19) 0.0410(14) -0.0182(13) -0.0027(13) -0.0071(15)
C50 0.0423(14) 0.0750(19) 0.0457(14) -0.0091(13) -0.0073(11) -0.0076(13)
C51 0.0547(15) 0.0504(14) 0.0403(12) -0.0089(11) 0.0215(11) -0.0022(11)
C52 0.0649(17) 0.0571(16) 0.0407(13) -0.0178(12) 0.0133(12) 0.0017(13)
C53 0.0666(18) 0.0511(16) 0.077(2) -0.0320(15) 0.0252(16) -0.0063(14)
C54 0.0656(18) 0.074(2) 0.0526(16) -0.0325(15) 0.0076(14) -0.0189(15)
O2 0.0826(16) 0.0997(19) 0.0871(17) 0.0149(15) 0.0321(13) 0.0327(14)
O1 0.082(2) 0.073(2) 0.155(4) 0.000 -0.028(3) 0.000

loop_
_atom_type_symbol
_atom_type_description
_atom_type_scat_dispersion_real
_atom_type_scat_dispersion_imag
_atom_type_scat_source
C C 0.0033 0.0016 'International Tables Vol C Tables 4.2.6.8 and 6.1.1.4'
H H 0.0000 0.0000 'International Tables Vol C Tables 4.2.6.8 and 6.1.1.4'
N N 0.0061 0.0033 'International Tables Vol C Tables 4.2.6.8 and 6.1.1.4'
O O 0.0106 0.0060 'International Tables Vol C Tables 4.2.6.8 and 6.1.1.4'

loop_
_geom_angle_atom_site_label_1
_geom_angle_atom_site_label_2
_geom_angle_atom_site_label_3
_geom_angle
C16 N2 C20 117.40(17)
C12 N4 C7 117.79(17)
C13 N5 C9 117.55(17)
C18 N3 C11 117.93(17)
C22 N6 C14 117.47(17)
C17 N1 C8 117.64(17)
N4 C7 C11 121.11(18)
N4 C7 C9 118.67(17)
C11 C7 C9 120.21(17)
N1 C8 C20 120.78(18)
N1 C8 C14 118.40(17)
C20 C8 C14 120.70(17)
N5 C9 C14 120.49(18)
N5 C9 C7 119.80(17)
C14 C9 C7 119.70(17)
C27 N10 C44 117.2(2)
N3 C11 C7 121.04(18)
N3 C11 C20 118.95(17)
C7 C11 C20 120.00(17)
N4 C12 C18 121.21(18)
N4 C12 C27 115.31(18)
C18 C12 C27 123.47(18)
N5 C13 C22 121.86(18)
N5 C13 C28 115.95(18)
C22 C13 C28 122.18(18)
N6 C14 C9 121.65(18)
N6 C14 C8 118.80(17)
C9 C14 C8 119.56(18)
C37 N8 C24 116.9(2)
N2 C16 C17 120.99(18)
N2 C16 C24 117.13(18)
C17 C16 C24 121.86(18)
N1 C17 C16 120.94(18)
N1 C17 C26 114.25(17)
C16 C17 C26 124.61(17)
N3 C18 C12 120.84(18)
N3 C18 C21 115.06(17)
C12 C18 C21 124.10(18)
C26 N7 C47 116.5(2)
N2 C20 C8 121.11(18)
N2 C20 C11 119.55(18)
C8 C20 C11 119.34(17)
N9 C21 C32 123.7(2)
N9 C21 C18 116.42(18)
C32 C21 C18 119.88(18)
N6 C22 C13 120.72(18)
N6 C22 C23 116.03(18)
C13 C22 C23 123.17(18)
N12 C23 C45 123.6(2)
N12 C23 C22 115.53(19)
C45 C23 C22 120.8(2)
N8 C24 C30 123.0(2)
N8 C24 C16 115.53(19)
C30 C24 C16 121.4(2)
C21 N9 C36 116.5(2)
N7 C26 C33 123.9(2)
N7 C26 C17 114.80(19)
C33 C26 C17 121.0(2)
N10 C27 C35 122.8(2)
N10 C27 C12 117.29(19)
C35 C27 C12 119.9(2)
N11 C28 C43 122.6(2)
N11 C28 C13 116.04(19)
C43 C28 C13 121.3(2)
C23 N12 C40 116.5(2)
C52 C30 C24 118.5(2)
C52 C30 H30A 120.8
C24 C30 H30A 120.8
C28 N11 C49 118.2(2)
C51 C32 C21 118.5(2)
C51 C32 H32A 120.7
C21 C32 H32A 120.7
C41 C33 C26 118.7(2)
C41 C33 H33A 120.6
C26 C33 H33A 120.6
C51 C34 C36 118.9(2)
C51 C34 H34A 120.5
C36 C34 H34A 120.5
C50 C35 C27 118.7(2)
C50 C35 H35A 120.6
C27 C35 H35A 120.6
N9 C36 C34 123.8(2)
N9 C36 H36A 118.1
C34 C36 H36A 118.1
N8 C37 C38 123.5(2)
N8 C37 H37A 118.3
C38 C37 H37A 118.3
C52 C38 C37 118.9(2)
C52 C38 H38A 120.5
C37 C38 H38A 120.5
C50 C39 C44 118.6(2)
C50 C39 H39A 120.7
C44 C39 H39A 120.7
N12 C40 C42 123.8(3)
N12 C40 H40A 118.1
C42 C40 H40A 118.1
C33 C41 C46 118.0(3)
C33 C41 H41A 121.0
C46 C41 H41A 121.0
C48 C42 C40 118.7(2)
C48 C42 H42A 120.6
C40 C42 H42A 120.6
C28 C43 C53 118.2(3)
C28 C43 H43A 120.9
C53 C43 H43A 120.9
N10 C44 C39 124.0(2)
N10 C44 H44A 118.0
C39 C44 H44A 118.0
C23 C45 C48 118.2(2)
C23 C45 H45A 120.9
C48 C45 H45A 120.9
C47 C46 C41 119.7(2)
C47 C46 H46A 120.2
C41 C46 H46A 120.2
N7 C47 C46 123.2(2)
N7 C47 H47A 118.4
C46 C47 H47A 118.4
C42 C48 C45 119.2(3)
C42 C48 H48A 120.4
C45 C48 H48A 120.4
N11 C49 C54 122.9(3)
N11 C49 H49A 118.6
C54 C49 H49A 118.6
C39 C50 C35 118.6(2)
C39 C50 H50A 120.7
C35 C50 H50A 120.7
C34 C51 C32 118.6(2)
C34 C51 H51A 120.7
C32 C51 H51A 120.7
C38 C52 C30 119.1(2)
C38 C52 H52A 120.4
C30 C52 H52A 120.4
C54 C53 C43 119.6(3)
C54 C53 H53A 120.2
C43 C53 H53A 120.2
C49 C54 C53 118.5(3)
C49 C54 H54A 120.7
C53 C54 H54A 120.7

loop_
_geom_bond_atom_site_label_1
_geom_bond_atom_site_label_2
_geom_bond_distance
N2 C16 1.321(3)
N2 C20 1.345(3)
N4 C12 1.326(3)
N4 C7 1.338(2)
N5 C13 1.321(3)
N5 C9 1.346(2)
N3 C18 1.322(3)
N3 C11 1.344(2)
N6 C22 1.327(3)
N6 C14 1.342(3)
N1 C17 1.323(2)
N1 C8 1.341(2)
C7 C11 1.399(3)
C7 C9 1.457(3)
C8 C20 1.399(3)
C8 C14 1.449(3)
C9 C14 1.400(3)
N10 C27 1.333(3)
N10 C44 1.323(3)
C11 C20 1.453(3)
C12 C18 1.418(3)
C12 C27 1.488(3)
C13 C22 1.412(3)
C13 C28 1.492(3)
N8 C37 1.332(3)
N8 C24 1.335(3)
C16 C17 1.419(3)
C16 C24 1.483(3)
C17 C26 1.487(3)
C18 C21 1.485(3)
N7 C26 1.335(3)
N7 C47 1.335(3)
C21 N9 1.330(3)
C21 C32 1.379(3)
C22 C23 1.487(3)
C23 N12 1.335(3)
C23 C45 1.378(3)
C24 C30 1.380(3)
N9 C36 1.330(3)
C26 C33 1.379(3)
C27 C35 1.385(3)
C28 N11 1.330(3)
C28 C43 1.367(3)
N12 C40 1.342(3)
C30 C52 1.377(3)
C30 H30A 0.9300
N11 C49 1.336(3)
C32 C51 1.375(3)
C32 H32A 0.9300
C33 C41 1.370(3)
C33 H33A 0.9300
C34 C51 1.365(4)
C34 C36 1.375(4)
C34 H34A 0.9300
C35 C50 1.375(3)
C35 H35A 0.9300
C36 H36A 0.9300
C37 C38 1.374(4)
C37 H37A 0.9300
C38 C52 1.356(4)
C38 H38A 0.9300
C39 C50 1.376(4)
C39 C44 1.369(4)
C39 H39A 0.9300
C40 C42 1.363(4)
C40 H40A 0.9300
C41 C46 1.378(4)
C41 H41A 0.9300
C42 C48 1.370(4)
C42 H42A 0.9300
C43 C53 1.383(4)
C43 H43A 0.9300
C44 H44A 0.9300
C45 C48 1.378(3)
C45 H45A 0.9300
C46 C47 1.370(4)
C46 H46A 0.9300
C47 H47A 0.9300
C48 H48A 0.9300
C49 C54 1.361(5)
C49 H49A 0.9300
C50 H50A 0.9300
C51 H51A 0.9300
C52 H52A 0.9300
C53 C54 1.364(5)
C53 H53A 0.9300
C54 H54A 0.9300

loop_
_geom_torsion_atom_site_label_1
_geom_torsion_atom_site_label_2
_geom_torsion_atom_site_label_3
_geom_torsion_atom_site_label_4
_geom_torsion
C12 N4 C7 C11 -1.5(3)
C12 N4 C7 C9 177.55(18)
C17 N1 C8 C20 1.4(3)
C17 N1 C8 C14 177.43(19)
C13 N5 C9 C14 3.2(3)
C13 N5 C9 C7 -176.18(18)
N4 C7 C9 N5 -1.1(3)
C11 C7 C9 N5 178.00(19)
N4 C7 C9 C14 179.53(19)
C11 C7 C9 C14 -1.4(3)
C18 N3 C11 C7 0.0(3)
C18 N3 C11 C20 179.03(18)
N4 C7 C11 N3 2.1(3)
C9 C7 C11 N3 -176.92(18)
N4 C7 C11 C20 -176.91(18)
C9 C7 C11 C20 4.0(3)
C7 N4 C12 C18 -1.0(3)
C7 N4 C12 C27 178.06(18)
C9 N5 C13 C22 1.2(3)
C9 N5 C13 C28 -177.48(18)
C22 N6 C14 C9 0.5(3)
C22 N6 C14 C8 -179.71(18)
N5 C9 C14 N6 -4.2(3)
C7 C9 C14 N6 175.18(19)
N5 C9 C14 C8 175.99(19)
C7 C9 C14 C8 -4.6(3)
N1 C8 C14 N6 12.3(3)
C20 C8 C14 N6 -171.63(19)
N1 C8 C14 C9 -167.88(19)
C20 C8 C14 C9 8.2(3)
C20 N2 C16 C17 2.5(3)
C20 N2 C16 C24 -176.25(18)
C8 N1 C17 C16 7.9(3)
C8 N1 C17 C26 -167.16(18)
N2 C16 C17 N1 -10.3(3)
C24 C16 C17 N1 168.40(19)
N2 C16 C17 C26 164.2(2)
C24 C16 C17 C26 -17.1(3)
C11 N3 C18 C12 -2.5(3)
C11 N3 C18 C21 178.32(18)
N4 C12 C18 N3 3.2(3)
C27 C12 C18 N3 -175.85(19)
N4 C12 C18 C21 -177.74(19)
C27 C12 C18 C21 3.3(3)
C16 N2 C20 C8 6.8(3)
C16 N2 C20 C11 -172.77(19)
N1 C8 C20 N2 -9.1(3)
C14 C8 C20 N2 174.89(19)
N1 C8 C20 C11 170.43(19)
C14 C8 C20 C11 -5.5(3)
N3 C11 C20 N2 0.0(3)
C7 C11 C20 N2 179.02(19)
N3 C11 C20 C8 -179.62(19)
C7 C11 C20 C8 -0.6(3)
N3 C18 C21 N9 -120.9(2)
C12 C18 C21 N9 59.9(3)
N3 C18 C21 C32 58.0(3)
C12 C18 C21 C32 -121.2(2)
C14 N6 C22 C13 3.9(3)
C14 N6 C22 C23 -172.92(18)
N5 C13 C22 N6 -4.9(3)
C28 C13 C22 N6 173.6(2)
N5 C13 C22 C23 171.6(2)
C28 C13 C22 C23 -9.8(3)
N6 C22 C23 N12 122.8(2)
C13 C22 C23 N12 -53.9(3)
N6 C22 C23 C45 -54.2(3)
C13 C22 C23 C45 129.1(2)
C37 N8 C24 C30 -1.3(3)
C37 N8 C24 C16 -179.5(2)
N2 C16 C24 N8 152.3(2)
C17 C16 C24 N8 -26.5(3)
N2 C16 C24 C30 -25.9(3)
C17 C16 C24 C30 155.3(2)
C32 C21 N9 C36 1.5(3)
C18 C21 N9 C36 -179.7(2)
C47 N7 C26 C33 0.2(3)
C47 N7 C26 C17 -173.6(2)
N1 C17 C26 N7 124.2(2)
C16 C17 C26 N7 -50.7(3)
N1 C17 C26 C33 -49.8(3)
C16 C17 C26 C33 135.4(2)
C44 N10 C27 C35 1.8(3)
C44 N10 C27 C12 -178.9(2)
N4 C12 C27 N10 -153.2(2)
C18 C12 C27 N10 25.9(3)
N4 C12 C27 C35 26.2(3)
C18 C12 C27 C35 -154.8(2)
N5 C13 C28 N11 -51.4(3)
C22 C13 C28 N11 130.0(2)
N5 C13 C28 C43 125.3(2)
C22 C13 C28 C43 -53.4(3)
C45 C23 N12 C40 1.6(4)
C22 C23 N12 C40 -175.2(2)
N8 C24 C30 C52 0.4(4)
C16 C24 C30 C52 178.5(2)
C43 C28 N11 C49 1.0(4)
C13 C28 N11 C49 177.5(2)
N9 C21 C32 C51 -2.4(4)
C18 C21 C32 C51 178.8(2)
N7 C26 C33 C41 -0.4(4)
C17 C26 C33 C41 173.0(2)
N10 C27 C35 C50 0.1(4)
C12 C27 C35 C50 -179.2(2)
C21 N9 C36 C34 1.1(4)
C51 C34 C36 N9 -2.8(4)
C24 N8 C37 C38 1.0(4)
N8 C37 C38 C52 0.2(4)
C23 N12 C40 C42 -0.8(4)
C26 C33 C41 C46 -0.2(4)
N12 C40 C42 C48 -0.7(4)
N11 C28 C43 C53 0.1(4)
C13 C28 C43 C53 -176.3(2)
C27 N10 C44 C39 -1.9(4)
C50 C39 C44 N10 0.1(4)
N12 C23 C45 C48 -0.9(4)
C22 C23 C45 C48 175.7(2)
C33 C41 C46 C47 1.0(4)
C26 N7 C47 C46 0.7(4)
C41 C46 C47 N7 -1.3(4)
C40 C42 C48 C45 1.4(4)
C23 C45 C48 C42 -0.6(4)
C28 N11 C49 C54 -0.3(5)
C44 C39 C50 C35 1.9(4)
C27 C35 C50 C39 -1.9(4)
C36 C34 C51 C32 1.7(4)
C21 C32 C51 C34 0.6(4)
C37 C38 C52 C30 -1.2(4)
C24 C30 C52 C38 0.9(4)
C28 C43 C53 C54 -1.8(4)
N11 C49 C54 C53 -1.4(5)
C43 C53 C54 C49 2.4(5)
